data_7223329
loop_
_publ_author_name
'Narang, Shikha'
'Singh, Udai P.'
'Venugopalan, P.'

_publ_section_title
;
 Solvent-mediated supramolecular templated assembly of a metal
 organophosphonate via a crystal--amorphous--crystal transformation
;
_journal_issue 1
_journal_name_full CrystEngComm
_journal_page_first 54
_journal_paper_doi 10.1039/C5CE01594D
_journal_volume 18
_journal_year 2016
_chemical_formula_moiety 'C37 H32 Cu N4 O3 P, N O3, H2 O, H2 O'
_chemical_formula_sum 'C37 H36 Cu N5 O8 P'
_chemical_formula_weight 773.21
_chemical_name_systematic
; 
 ? 
;
_space_group_IT_number 2
_symmetry_cell_setting triclinic
_symmetry_space_group_name_Hall '-P 1'
_symmetry_space_group_name_H-M 'P -1'
_atom_sites_solution_hydrogens geom
_atom_sites_solution_primary direct
_atom_sites_solution_secondary difmap
_audit_creation_method SHELXL-97
_audit_update_record
;
2015-11-06 deposited with the CCDC.
2015-11-09 downloaded from the CCDC.
;
_cell_angle_alpha 111.461(11)
_cell_angle_beta 111.204(12)
_cell_angle_gamma 92.332(13)
_cell_formula_units_Z 2
_cell_length_a 11.461(3)
_cell_length_b 12.537(3)
_cell_length_c 14.271(3)
_cell_measurement_reflns_used 134
_cell_measurement_temperature 296(2)
_cell_measurement_theta_max 26.54
_cell_measurement_theta_min 2.36
_cell_volume 1743.4(8)
_computing_cell_refinement 'Bruker kappa Apex'
_computing_data_collection 'Bruker kappa Apex'
_computing_data_reduction 'Bruker SAINT'
_computing_molecular_graphics 'Bruker XSHELL'
_computing_publication_material 'Bruker XSHELL'
_computing_structure_refinement 'SHELXL-97 (Sheldrick, 2008)'
_computing_structure_solution 'SHELXS-97 (Sheldrick, 2008)'
_diffrn_ambient_temperature 296(2)
_diffrn_measured_fraction_theta_full 0.998
_diffrn_measured_fraction_theta_max 0.985
_diffrn_measurement_device_type 'CCD area detector'
_diffrn_measurement_method 'phi and omega scans'
_diffrn_radiation_monochromator graphite
_diffrn_radiation_source 'fine-focus sealed tube'
_diffrn_radiation_type MoK\a
_diffrn_radiation_wavelength 0.71073
_diffrn_reflns_av_R_equivalents 0.0489
_diffrn_reflns_av_sigmaI/netI 0.0543
_diffrn_reflns_limit_h_max 14
_diffrn_reflns_limit_h_min -12
_diffrn_reflns_limit_k_max 15
_diffrn_reflns_limit_k_min -15
_diffrn_reflns_limit_l_max 17
_diffrn_reflns_limit_l_min -17
_diffrn_reflns_number 26914
_diffrn_reflns_theta_full 26.00
_diffrn_reflns_theta_max 26.54
_diffrn_reflns_theta_min 2.36
_exptl_absorpt_coefficient_mu 0.734
_exptl_absorpt_correction_T_max 0.922
_exptl_absorpt_correction_T_min 0.884
_exptl_absorpt_correction_type multi-scan
_exptl_absorpt_process_details '(SADABS; Bruker, 2000)'
_exptl_crystal_colour Green
_exptl_crystal_density_diffrn 1.476
_exptl_crystal_density_method 'not measured'
_exptl_crystal_description Block
_exptl_crystal_F_000 798.0
_exptl_crystal_size_max 0.21
_exptl_crystal_size_mid 0.14
_exptl_crystal_size_min 0.11
_refine_diff_density_max 0.753
_refine_diff_density_min -0.486
_refine_diff_density_rms 0.058
_refine_ls_extinction_method none
_refine_ls_goodness_of_fit_ref 1.054
_refine_ls_hydrogen_treatment mixed
_refine_ls_matrix_type full
_refine_ls_number_parameters 472
_refine_ls_number_reflns 7155
_refine_ls_number_restraints 0
_refine_ls_restrained_S_all 1.054
_refine_ls_R_factor_all 0.0726
_refine_ls_R_factor_gt 0.0426
_refine_ls_shift/su_max 0.000
_refine_ls_shift/su_mean 0.000
_refine_ls_structure_factor_coef Fsqd
_refine_ls_weighting_details 'calc w=1/[\s^2^(Fo^2^)+(0.0464P)^2^+0.3202P] where P=(Fo^2^+2Fc^2^)/3'
_refine_ls_weighting_scheme calc
_refine_ls_wR_factor_gt 0.0975
_refine_ls_wR_factor_ref 0.1100
_reflns_number_gt 4868
_reflns_number_total 7155
_reflns_threshold_expression >2sigma(I)
_cod_data_source_file c5ce01594d2.cif
_cod_data_source_block complex_3
_cod_depositor_comments
;
The following automatic conversions were performed:

'_symmetry_cell_setting' value 'Triclinic' changed to 'triclinic'
according to
/usr/data/users/saulius/crontab/automatic-downloads/rss-feeds/RSC/lib/dictionaries/cif_core.dic
dictionary named 'cif_core.dic' version 2.4.2 from 2011-04-26.

Automatic conversion script
Id: cif_fix_values 4268 2015-11-12 08:31:59Z antanas 

 Adding full bibliography for 7223327--7223332.cif.
;
_cod_original_cell_volume 1743.5(7)
_cod_database_code 7223329

loop_
_symmetry_equiv_pos_as_xyz
'x, y, z'
'-x, -y, -z'

loop_
_atom_site_label
_atom_site_type_symbol
_atom_site_fract_x
_atom_site_fract_y
_atom_site_fract_z
_atom_site_U_iso_or_equiv
_atom_site_adp_type
_atom_site_occupancy
_atom_site_symmetry_multiplicity
_atom_site_calc_flag
_atom_site_refinement_flags
_atom_site_disorder_assembly
_atom_site_disorder_group
Cu1 Cu 0.38754(3) 0.65753(3) 0.17961(2) 0.03591(12) Uani 1 1 d . A 4
P1 P 0.28196(7) 0.46309(6) 0.23681(6) 0.03562(18) Uani 1 1 d . A 4
N1 N 0.5150(2) 0.73423(18) 0.14077(17) 0.0336(5) Uani 1 1 d . A 4
N2 N 0.3234(2) 0.55789(18) 0.02016(16) 0.0336(5) Uani 1 1 d . A 4
N3 N 0.2313(2) 0.74150(19) 0.17878(17) 0.0358(5) Uani 1 1 d . A 4
N4 N 0.4504(2) 0.76382(19) 0.33839(17) 0.0348(5) Uani 1 1 d . A 4
N5 N 0.9427(3) 0.8214(3) 0.5971(3) 0.0776(6) Uani 1 1 d . B 4
O1 O 0.16734(19) 0.38661(17) 0.13947(15) 0.0480(5) Uani 1 1 d . A 4
O2 O 0.38472(17) 0.51886(15) 0.21645(14) 0.0379(4) Uani 1 1 d . A 4
O3 O 0.24431(18) 0.56976(16) 0.31699(15) 0.0419(5) Uani 1 1 d . A 4
O4 O 0.9068(3) 0.7654(3) 0.6401(2) 0.0961(9) Uani 1 1 d . B 4
O5 O 1.0399(2) 0.8962(2) 0.6471(2) 0.0776(6) Uani 1 1 d . B 4
O6 O 0.8771(3) 0.7982(2) 0.4973(2) 0.0908(8) Uani 1 1 d . B 4
O7 O 0.1685(3) 0.0046(4) 0.5539(2) 0.0746(8) Uani 1 1 d . C 4
H7W H 0.136(4) 0.065(4) 0.550(3) 0.093(17) Uiso 1 1 d . D 4
H8W H 0.116(4) -0.024(4) 0.565(4) 0.096(19) Uiso 1 1 d . E 4
O8 O 0.9664(3) 0.2603(3) 0.1492(2) 0.1003(10) Uani 1 1 d . F 4
C1 C 0.3568(3) 0.3856(2) 0.3207(2) 0.0414(7) Uani 1 1 d . A 4
H1A H 0.4106 0.4425 0.3944 0.050 Uiso 1 1 calc R A 4
H1B H 0.2906 0.3404 0.3262 0.050 Uiso 1 1 calc R A 4
C2 C 0.4370(3) 0.3039(2) 0.2773(2) 0.0370(6) Uani 1 1 d . A 4
C3 C 0.3811(3) 0.1871(2) 0.2016(2) 0.0386(7) Uani 1 1 d . A 4
C4 C 0.2487(3) 0.1389(3) 0.1602(3) 0.0525(8) Uani 1 1 d . A 4
H4 H 0.1956 0.1851 0.1851 0.063 Uiso 1 1 calc R A 4
C5 C 0.1987(3) 0.0265(3) 0.0848(3) 0.0667(10) Uani 1 1 d . A 4
H5 H 0.1118 -0.0024 0.0586 0.080 Uiso 1 1 calc R A 4
C6 C 0.2753(4) -0.0473(3) 0.0454(3) 0.0640(10) Uani 1 1 d . A 4
H6 H 0.2391 -0.1238 -0.0062 0.077 Uiso 1 1 calc R A 4
C7 C 0.4000(3) -0.0068(3) 0.0824(2) 0.0531(8) Uani 1 1 d . A 4
H7 H 0.4502 -0.0561 0.0565 0.064 Uiso 1 1 calc R A 4
C8 C 0.4581(3) 0.1102(2) 0.1608(2) 0.0395(7) Uani 1 1 d . A 4
C9 C 0.5869(3) 0.1529(3) 0.1965(2) 0.0454(7) Uani 1 1 d . A 4
H9 H 0.6365 0.1031 0.1704 0.054 Uiso 1 1 calc R A 4
C10 C 0.6439(3) 0.2672(3) 0.2698(2) 0.0424(7) Uani 1 1 d . A 4
C11 C 0.7761(3) 0.3099(3) 0.3029(3) 0.0550(8) Uani 1 1 d . A 4
H11 H 0.8248 0.2599 0.2755 0.066 Uiso 1 1 calc R A 4
C12 C 0.8311(3) 0.4215(3) 0.3731(3) 0.0652(10) Uani 1 1 d . A 4
H12 H 0.9173 0.4481 0.3938 0.078 Uiso 1 1 calc R A 4
C13 C 0.7588(3) 0.4983(3) 0.4155(3) 0.0611(10) Uani 1 1 d . A 4
H13 H 0.7981 0.5753 0.4644 0.073 Uiso 1 1 calc R A 4
C14 C 0.6329(3) 0.4619(3) 0.3862(2) 0.0490(8) Uani 1 1 d . A 4
H14 H 0.5873 0.5147 0.4152 0.059 Uiso 1 1 calc R A 4
C15 C 0.5685(3) 0.3448(2) 0.3119(2) 0.0385(7) Uani 1 1 d . A 4
C16 C 0.1292(3) 0.5520(3) 0.3340(3) 0.0510(8) Uani 1 1 d . A 4
H16A H 0.1344 0.4961 0.3669 0.061 Uiso 1 1 calc R A 4
H16B H 0.0558 0.5208 0.2638 0.061 Uiso 1 1 calc R A 4
C17 C 0.1142(3) 0.6655(3) 0.4077(3) 0.0584(9) Uani 1 1 d . A 4
H17A H 0.1885 0.6973 0.4760 0.088 Uiso 1 1 calc R A 4
H17B H 0.0400 0.6532 0.4217 0.088 Uiso 1 1 calc R A 4
H17C H 0.1045 0.7192 0.3729 0.088 Uiso 1 1 calc R A 4
C18 C 0.6117(3) 0.8256(2) 0.2077(2) 0.0409(7) Uani 1 1 d . A 4
H18 H 0.6251 0.8619 0.2815 0.049 Uiso 1 1 calc R A 4
C19 C 0.6927(3) 0.8686(3) 0.1723(2) 0.0442(7) Uani 1 1 d . A 4
H19 H 0.7587 0.9328 0.2212 0.053 Uiso 1 1 calc R A 4
C20 C 0.6744(3) 0.8153(3) 0.0643(2) 0.0441(7) Uani 1 1 d . A 4
H20 H 0.7280 0.8425 0.0388 0.053 Uiso 1 1 calc R A 4
C21 C 0.5759(3) 0.7209(2) -0.0059(2) 0.0409(7) Uani 1 1 d . A 4
H21 H 0.5621 0.6836 -0.0796 0.049 Uiso 1 1 calc R A 4
C22 C 0.4972(2) 0.6820(2) 0.0341(2) 0.0320(6) Uani 1 1 d . A 4
C23 C 0.3878(2) 0.5821(2) -0.0345(2) 0.0311(6) Uani 1 1 d . A 4
C24 C 0.3531(3) 0.5163(2) -0.1454(2) 0.0419(7) Uani 1 1 d . A 4
H24 H 0.3995 0.5329 -0.1817 0.050 Uiso 1 1 calc R A 4
C25 C 0.2492(3) 0.4262(2) -0.2012(2) 0.0451(7) Uani 1 1 d . A 4
H25 H 0.2238 0.3815 -0.2761 0.054 Uiso 1 1 calc R A 4
C26 C 0.1826(3) 0.4023(2) -0.1456(2) 0.0439(7) Uani 1 1 d . A 4
H26 H 0.1113 0.3418 -0.1825 0.053 Uiso 1 1 calc R A 4
C27 C 0.2229(3) 0.4688(2) -0.0350(2) 0.0423(7) Uani 1 1 d . A 4
H27 H 0.1790 0.4515 0.0029 0.051 Uiso 1 1 calc R A 4
C28 C 0.1246(3) 0.7308(3) 0.0939(2) 0.0423(7) Uani 1 1 d . A 4
H28 H 0.1110 0.6758 0.0244 0.051 Uiso 1 1 calc R A 4
C29 C 0.0338(3) 0.7967(3) 0.1039(2) 0.0465(7) Uani 1 1 d . A 4
H29 H -0.0400 0.7855 0.0427 0.056 Uiso 1 1 calc R A 4
C30 C 0.0537(3) 0.8799(3) 0.2062(3) 0.0500(8) Uani 1 1 d . A 4
H30 H -0.0055 0.9270 0.2149 0.060 Uiso 1 1 calc R A 4
C31 C 0.1629(3) 0.8921(3) 0.2953(2) 0.0444(7) Uani 1 1 d . A 4
H31 H 0.1782 0.9475 0.3652 0.053 Uiso 1 1 calc R A 4
C32 C 0.2496(2) 0.8210(2) 0.2797(2) 0.0346(6) Uani 1 1 d . A 4
C33 C 0.3671(3) 0.8245(2) 0.3700(2) 0.0337(6) Uani 1 1 d . A 4
C34 C 0.3905(3) 0.8815(2) 0.4803(2) 0.0432(7) Uani 1 1 d . A 4
H34 H 0.3316 0.9221 0.5013 0.052 Uiso 1 1 calc R A 4
C35 C 0.5015(3) 0.8775(3) 0.5585(2) 0.0490(8) Uani 1 1 d . A 4
H35 H 0.5185 0.9151 0.6329 0.059 Uiso 1 1 calc R A 4
C36 C 0.5874(3) 0.8174(3) 0.5258(2) 0.0475(8) Uani 1 1 d . A 4
H36 H 0.6636 0.8146 0.5776 0.057 Uiso 1 1 calc R A 4
C37 C 0.5587(3) 0.7617(3) 0.4154(2) 0.0436(7) Uani 1 1 d . A 4
H37 H 0.6167 0.7209 0.3933 0.052 Uiso 1 1 calc R A 4

loop_
_atom_site_aniso_label
_atom_site_aniso_U_11
_atom_site_aniso_U_22
_atom_site_aniso_U_33
_atom_site_aniso_U_23
_atom_site_aniso_U_13
_atom_site_aniso_U_12
Cu1 0.0401(2) 0.0391(2) 0.02798(18) 0.01225(15) 0.01513(14) 0.00335(15)
P1 0.0436(4) 0.0367(4) 0.0332(4) 0.0163(3) 0.0205(3) 0.0086(3)
N1 0.0358(13) 0.0334(13) 0.0320(12) 0.0129(10) 0.0147(10) 0.0051(10)
N2 0.0376(13) 0.0335(13) 0.0312(11) 0.0141(10) 0.0149(10) 0.0040(10)
N3 0.0380(13) 0.0379(13) 0.0286(11) 0.0118(10) 0.0126(10) 0.0056(10)
N4 0.0351(13) 0.0370(13) 0.0306(11) 0.0132(10) 0.0126(10) 0.0039(11)
N5 0.0660(15) 0.0555(14) 0.0935(16) 0.0128(12) 0.0315(13) 0.0061(10)
O1 0.0525(13) 0.0478(13) 0.0373(11) 0.0155(9) 0.0146(9) -0.0038(10)
O2 0.0436(11) 0.0404(11) 0.0399(10) 0.0198(9) 0.0241(9) 0.0107(9)
O3 0.0443(12) 0.0407(12) 0.0477(11) 0.0162(9) 0.0278(9) 0.0112(9)
O4 0.094(2) 0.108(2) 0.096(2) 0.0510(19) 0.0423(17) -0.0039(18)
O5 0.0660(15) 0.0555(14) 0.0935(16) 0.0128(12) 0.0315(13) 0.0061(10)
O6 0.088(2) 0.088(2) 0.086(2) 0.0364(17) 0.0237(17) 0.0129(16)
O7 0.0662(19) 0.098(3) 0.0654(17) 0.0330(17) 0.0316(15) 0.0266(19)
O8 0.0681(18) 0.131(3) 0.0758(19) 0.0263(18) 0.0210(15) -0.0201(17)
C1 0.0572(19) 0.0443(17) 0.0382(15) 0.0223(13) 0.0296(14) 0.0174(15)
C2 0.0500(18) 0.0379(17) 0.0372(15) 0.0239(13) 0.0237(13) 0.0131(14)
C3 0.0425(17) 0.0436(17) 0.0424(16) 0.0272(14) 0.0208(13) 0.0111(14)
C4 0.0470(19) 0.057(2) 0.073(2) 0.0402(19) 0.0305(17) 0.0118(16)
C5 0.047(2) 0.059(2) 0.091(3) 0.042(2) 0.0155(19) -0.0063(19)
C6 0.070(3) 0.0375(19) 0.071(2) 0.0211(17) 0.016(2) 0.0004(19)
C7 0.062(2) 0.0395(18) 0.0540(19) 0.0181(15) 0.0200(17) 0.0099(16)
C8 0.0450(18) 0.0357(16) 0.0419(16) 0.0197(13) 0.0179(13) 0.0089(14)
C9 0.0491(19) 0.0442(18) 0.0491(17) 0.0213(15) 0.0237(15) 0.0173(15)
C10 0.0408(17) 0.0512(19) 0.0390(15) 0.0244(14) 0.0141(13) 0.0102(15)
C11 0.0419(19) 0.068(2) 0.058(2) 0.0338(19) 0.0161(16) 0.0111(17)
C12 0.046(2) 0.081(3) 0.062(2) 0.039(2) 0.0057(18) -0.008(2)
C13 0.066(2) 0.055(2) 0.0411(18) 0.0211(16) 0.0003(17) -0.0134(19)
C14 0.067(2) 0.0461(19) 0.0299(15) 0.0160(14) 0.0159(15) 0.0064(16)
C15 0.0467(17) 0.0405(17) 0.0309(14) 0.0180(13) 0.0151(13) 0.0082(14)
C16 0.0484(19) 0.055(2) 0.059(2) 0.0233(16) 0.0312(16) 0.0125(16)
C17 0.063(2) 0.061(2) 0.069(2) 0.0272(18) 0.0442(19) 0.0205(18)
C18 0.0453(17) 0.0387(17) 0.0382(15) 0.0141(13) 0.0183(13) 0.0051(14)
C19 0.0401(17) 0.0399(17) 0.0491(18) 0.0187(14) 0.0144(14) -0.0004(13)
C20 0.0374(17) 0.054(2) 0.0498(18) 0.0297(16) 0.0196(14) 0.0039(14)
C21 0.0462(18) 0.0471(18) 0.0375(15) 0.0207(14) 0.0222(13) 0.0099(14)
C22 0.0353(15) 0.0350(15) 0.0318(13) 0.0176(12) 0.0156(11) 0.0126(12)
C23 0.0347(15) 0.0322(15) 0.0313(13) 0.0168(12) 0.0146(11) 0.0102(12)
C24 0.0476(18) 0.0458(18) 0.0348(15) 0.0170(13) 0.0192(13) 0.0055(14)
C25 0.057(2) 0.0426(18) 0.0284(14) 0.0107(13) 0.0142(14) 0.0069(15)
C26 0.0450(17) 0.0400(17) 0.0370(15) 0.0141(13) 0.0088(13) -0.0014(14)
C27 0.0466(18) 0.0453(18) 0.0367(15) 0.0185(13) 0.0176(13) 0.0017(14)
C28 0.0443(18) 0.0444(18) 0.0325(15) 0.0126(13) 0.0127(13) 0.0092(15)
C29 0.0381(17) 0.055(2) 0.0380(16) 0.0177(15) 0.0079(13) 0.0086(15)
C30 0.0422(18) 0.052(2) 0.0550(19) 0.0194(16) 0.0197(15) 0.0174(15)
C31 0.0477(18) 0.0407(17) 0.0390(16) 0.0076(13) 0.0199(14) 0.0100(14)
C32 0.0362(15) 0.0336(15) 0.0340(14) 0.0136(12) 0.0150(12) 0.0032(13)
C33 0.0388(16) 0.0303(15) 0.0313(14) 0.0118(12) 0.0149(12) 0.0009(12)
C34 0.0514(19) 0.0418(17) 0.0364(15) 0.0139(13) 0.0201(14) 0.0092(14)
C35 0.060(2) 0.0506(19) 0.0283(14) 0.0124(14) 0.0135(14) 0.0044(16)
C36 0.0462(18) 0.052(2) 0.0344(15) 0.0197(14) 0.0048(14) 0.0022(15)
C37 0.0406(17) 0.0480(18) 0.0417(16) 0.0198(14) 0.0147(14) 0.0097(14)

loop_
_atom_type_symbol
_atom_type_description
_atom_type_scat_dispersion_real
_atom_type_scat_dispersion_imag
_atom_type_scat_source
C C 0.0033 0.0016 'International Tables Vol C Tables 4.2.6.8 and 6.1.1.4'
H H 0.0000 0.0000 'International Tables Vol C Tables 4.2.6.8 and 6.1.1.4'
N N 0.0061 0.0033 'International Tables Vol C Tables 4.2.6.8 and 6.1.1.4'
O O 0.0106 0.0060 'International Tables Vol C Tables 4.2.6.8 and 6.1.1.4'
P P 0.1023 0.0942 'International Tables Vol C Tables 4.2.6.8 and 6.1.1.4'
Cu Cu 0.3201 1.2651 'International Tables Vol C Tables 4.2.6.8 and 6.1.1.4'

loop_
_geom_angle_atom_site_label_1
_geom_angle_atom_site_label_2
_geom_angle_atom_site_label_3
_geom_angle
N2 Cu1 N4 177.47(9)
N2 Cu1 O2 92.16(8)
N4 Cu1 O2 90.31(8)
N2 Cu1 N1 80.21(9)
N4 Cu1 N1 98.56(9)
O2 Cu1 N1 131.70(8)
N2 Cu1 N3 98.78(9)
N4 Cu1 N3 79.65(9)
O2 Cu1 N3 114.90(8)
N1 Cu1 N3 113.39(9)
O1 P1 O2 117.28(11)
O1 P1 O3 110.87(12)
O2 P1 O3 105.32(10)
O1 P1 C1 110.81(13)
O2 P1 C1 107.50(12)
O3 P1 C1 104.13(11)
C18 N1 C22 117.9(2)
C18 N1 Cu1 128.06(18)
C22 N1 Cu1 113.98(17)
C27 N2 C23 119.0(2)
C27 N2 Cu1 124.34(17)
C23 N2 Cu1 116.66(17)
C28 N3 C32 117.8(2)
C28 N3 Cu1 129.29(19)
C32 N3 Cu1 112.78(17)
C37 N4 C33 119.0(2)
C37 N4 Cu1 123.45(19)
C33 N4 Cu1 116.41(17)
O5 N5 O4 122.3(4)
O5 N5 O6 119.4(4)
O4 N5 O6 118.2(3)
P1 O2 Cu1 128.27(11)
C16 O3 P1 120.43(17)
H7W O7 H8W 97(4)
C2 C1 P1 114.36(17)
C2 C1 H1A 108.7
P1 C1 H1A 108.7
C2 C1 H1B 108.7
P1 C1 H1B 108.7
H1A C1 H1B 107.6
C3 C2 C15 119.4(3)
C3 C2 C1 120.5(3)
C15 C2 C1 120.1(2)
C2 C3 C4 123.3(3)
C2 C3 C8 120.1(3)
C4 C3 C8 116.6(3)
C5 C4 C3 121.0(3)
C5 C4 H4 119.5
C3 C4 H4 119.5
C4 C5 C6 121.7(3)
C4 C5 H5 119.2
C6 C5 H5 119.2
C7 C6 C5 119.7(3)
C7 C6 H6 120.2
C5 C6 H6 120.2
C6 C7 C8 121.5(3)
C6 C7 H7 119.3
C8 C7 H7 119.3
C9 C8 C7 121.2(3)
C9 C8 C3 119.2(3)
C7 C8 C3 119.6(3)
C10 C9 C8 122.0(3)
C10 C9 H9 119.0
C8 C9 H9 119.0
C9 C10 C11 120.9(3)
C9 C10 C15 119.6(3)
C11 C10 C15 119.5(3)
C12 C11 C10 120.9(3)
C12 C11 H11 119.6
C10 C11 H11 119.6
C11 C12 C13 120.3(3)
C11 C12 H12 119.9
C13 C12 H12 119.9
C14 C13 C12 121.0(3)
C14 C13 H13 119.5
C12 C13 H13 119.5
C13 C14 C15 121.6(3)
C13 C14 H14 119.2
C15 C14 H14 119.2
C2 C15 C14 123.5(3)
C2 C15 C10 119.8(2)
C14 C15 C10 116.7(3)
O3 C16 C17 109.4(2)
O3 C16 H16A 109.8
C17 C16 H16A 109.8
O3 C16 H16B 109.8
C17 C16 H16B 109.8
H16A C16 H16B 108.2
N1 C18 C19 122.9(3)
N1 C18 H18 118.6
C19 C18 H18 118.6
C20 C19 C18 118.9(3)
C20 C19 H19 120.5
C18 C19 H19 120.5
C19 C20 C21 119.2(3)
C19 C20 H20 120.4
C21 C20 H20 120.4
C20 C21 C22 119.4(3)
C20 C21 H21 120.3
C22 C21 H21 120.3
N1 C22 C21 121.7(2)
N1 C22 C23 114.5(2)
C21 C22 C23 123.8(2)
N2 C23 C24 121.4(2)
N2 C23 C22 114.6(2)
C24 C23 C22 124.0(2)
C25 C24 C23 119.0(3)
C25 C24 H24 120.5
C23 C24 H24 120.5
C24 C25 C26 119.5(3)
C24 C25 H25 120.2
C26 C25 H25 120.2
C27 C26 C25 119.0(3)
C27 C26 H26 120.5
C25 C26 H26 120.5
N2 C27 C26 122.0(3)
N2 C27 H27 119.0
C26 C27 H27 119.0
N3 C28 C29 123.4(3)
N3 C28 H28 118.3
C29 C28 H28 118.3
C28 C29 C30 118.9(3)
C28 C29 H29 120.6
C30 C29 H29 120.6
C29 C30 C31 118.8(3)
C29 C30 H30 120.6
C31 C30 H30 120.6
C30 C31 C32 119.3(3)
C30 C31 H31 120.4
C32 C31 H31 120.4
N3 C32 C31 121.7(2)
N3 C32 C33 114.7(2)
C31 C32 C33 123.5(2)
N4 C33 C34 121.1(2)
N4 C33 C32 115.4(2)
C34 C33 C32 123.5(3)
C35 C34 C33 119.2(3)
C35 C34 H34 120.4
C33 C34 H34 120.4
C34 C35 C36 119.5(3)
C34 C35 H35 120.3
C36 C35 H35 120.3
C37 C36 C35 118.8(3)
C37 C36 H36 120.6
C35 C36 H36 120.6
N4 C37 C36 122.4(3)
N4 C37 H37 118.8
C36 C37 H37 118.8

loop_
_geom_bond_atom_site_label_1
_geom_bond_atom_site_label_2
_geom_bond_distance
Cu1 N2 1.979(2)
Cu1 N4 1.990(2)
Cu1 O2 1.9941(18)
Cu1 N1 2.056(2)
Cu1 N3 2.112(2)
P1 O1 1.476(2)
P1 O2 1.5131(18)
P1 O3 1.6027(19)
P1 C1 1.814(3)
N1 C18 1.335(3)
N1 C22 1.350(3)
N2 C27 1.339(3)
N2 C23 1.348(3)
N3 C28 1.333(3)
N3 C32 1.351(3)
N4 C37 1.337(3)
N4 C33 1.346(3)
N5 O5 1.216(4)
N5 O4 1.229(4)
N5 O6 1.259(4)
O3 C16 1.447(3)
O7 H7W 0.86(4)
O7 H8W 0.79(4)
C1 C2 1.517(4)
C1 H1A 0.9700
C1 H1B 0.9700
C2 C3 1.411(4)
C2 C15 1.411(4)
C3 C4 1.425(4)
C3 C8 1.441(4)
C4 C5 1.361(4)
C4 H4 0.9300
C5 C6 1.409(5)
C5 H5 0.9300
C6 C7 1.333(4)
C6 H6 0.9300
C7 C8 1.424(4)
C7 H7 0.9300
C8 C9 1.385(4)
C9 C10 1.381(4)
C9 H9 0.9300
C10 C11 1.427(4)
C10 C15 1.439(4)
C11 C12 1.343(4)
C11 H11 0.9300
C12 C13 1.408(5)
C12 H12 0.9300
C13 C14 1.355(4)
C13 H13 0.9300
C14 C15 1.425(4)
C14 H14 0.9300
C16 C17 1.489(4)
C16 H16A 0.9700
C16 H16B 0.9700
C17 H17A 0.9600
C17 H17B 0.9600
C17 H17C 0.9600
C18 C19 1.380(4)
C18 H18 0.9300
C19 C20 1.366(4)
C19 H19 0.9300
C20 C21 1.372(4)
C20 H20 0.9300
C21 C22 1.385(3)
C21 H21 0.9300
C22 C23 1.478(4)
C23 C24 1.381(3)
C24 C25 1.368(4)
C24 H24 0.9300
C25 C26 1.378(4)
C25 H25 0.9300
C26 C27 1.370(4)
C26 H26 0.9300
C27 H27 0.9300
C28 C29 1.370(4)
C28 H28 0.9300
C29 C30 1.377(4)
C29 H29 0.9300
C30 C31 1.378(4)
C30 H30 0.9300
C31 C32 1.385(4)
C31 H31 0.9300
C32 C33 1.476(4)
C33 C34 1.385(3)
C34 C35 1.373(4)
C34 H34 0.9300
C35 C36 1.374(4)
C35 H35 0.9300
C36 C37 1.370(4)
C36 H36 0.9300
C37 H37 0.9300

loop_
_geom_torsion_atom_site_label_1
_geom_torsion_atom_site_label_2
_geom_torsion_atom_site_label_3
_geom_torsion_atom_site_label_4
_geom_torsion
N2 Cu1 N1 C18 179.8(2)
N4 Cu1 N1 C18 2.1(2)
O2 Cu1 N1 C18 -96.0(2)
N3 Cu1 N1 C18 84.5(2)
N2 Cu1 N1 C22 -1.53(17)
N4 Cu1 N1 C22 -179.29(17)
O2 Cu1 N1 C22 82.58(19)
N3 Cu1 N1 C22 -96.93(18)
O2 Cu1 N2 C27 48.3(2)
N1 Cu1 N2 C27 -179.7(2)
N3 Cu1 N2 C27 -67.3(2)
O2 Cu1 N2 C23 -130.78(18)
N1 Cu1 N2 C23 1.21(18)
N3 Cu1 N2 C23 113.61(18)
N2 Cu1 N3 C28 -1.7(2)
N4 Cu1 N3 C28 176.2(2)
O2 Cu1 N3 C28 -98.3(2)
N1 Cu1 N3 C28 81.3(2)
N2 Cu1 N3 C32 -177.89(17)
N4 Cu1 N3 C32 0.09(17)
O2 Cu1 N3 C32 85.58(18)
N1 Cu1 N3 C32 -94.83(18)
O2 Cu1 N4 C37 58.5(2)
N1 Cu1 N4 C37 -73.8(2)
N3 Cu1 N4 C37 173.8(2)
O2 Cu1 N4 C33 -109.08(18)
N1 Cu1 N4 C33 118.58(18)
N3 Cu1 N4 C33 6.21(18)
O1 P1 O2 Cu1 78.30(17)
O3 P1 O2 Cu1 -45.53(16)
C1 P1 O2 Cu1 -156.12(14)
N2 Cu1 O2 P1 -96.72(14)
N4 Cu1 O2 P1 82.72(14)
N1 Cu1 O2 P1 -175.51(11)
N3 Cu1 O2 P1 3.99(16)
O1 P1 O3 C16 38.0(2)
O2 P1 O3 C16 165.8(2)
C1 P1 O3 C16 -81.2(2)
O1 P1 C1 C2 78.7(2)
O2 P1 C1 C2 -50.6(2)
O3 P1 C1 C2 -162.0(2)
P1 C1 C2 C3 -88.3(3)
P1 C1 C2 C15 91.2(3)
C15 C2 C3 C4 -178.6(2)
C1 C2 C3 C4 0.9(4)
C15 C2 C3 C8 0.5(4)
C1 C2 C3 C8 180.0(2)
C2 C3 C4 C5 178.1(3)
C8 C3 C4 C5 -1.0(4)
C3 C4 C5 C6 0.7(5)
C4 C5 C6 C7 0.1(5)
C5 C6 C7 C8 -0.5(5)
C6 C7 C8 C9 -178.0(3)
C6 C7 C8 C3 0.1(5)
C2 C3 C8 C9 -0.4(4)
C4 C3 C8 C9 178.8(3)
C2 C3 C8 C7 -178.5(2)
C4 C3 C8 C7 0.6(4)
C7 C8 C9 C10 177.9(3)
C3 C8 C9 C10 -0.3(4)
C8 C9 C10 C11 -178.2(3)
C8 C9 C10 C15 0.7(4)
C9 C10 C11 C12 179.2(3)
C15 C10 C11 C12 0.2(4)
C10 C11 C12 C13 0.1(5)
C11 C12 C13 C14 -0.4(5)
C12 C13 C14 C15 0.3(5)
C3 C2 C15 C14 178.6(2)
C1 C2 C15 C14 -0.9(4)
C3 C2 C15 C10 0.0(4)
C1 C2 C15 C10 -179.5(2)
C13 C14 C15 C2 -178.6(3)
C13 C14 C15 C10 0.1(4)
C9 C10 C15 C2 -0.6(4)
C11 C10 C15 C2 178.4(2)
C9 C10 C15 C14 -179.3(2)
C11 C10 C15 C14 -0.3(4)
P1 O3 C16 C17 -177.5(2)
C22 N1 C18 C19 0.4(4)
Cu1 N1 C18 C19 179.0(2)
N1 C18 C19 C20 -0.5(4)
C18 C19 C20 C21 0.3(4)
C19 C20 C21 C22 0.0(4)
C18 N1 C22 C21 -0.1(4)
Cu1 N1 C22 C21 -178.9(2)
C18 N1 C22 C23 -179.6(2)
Cu1 N1 C22 C23 1.6(3)
C20 C21 C22 N1 -0.1(4)
C20 C21 C22 C23 179.4(2)
C27 N2 C23 C24 -0.7(4)
Cu1 N2 C23 C24 178.5(2)
C27 N2 C23 C22 -179.9(2)
Cu1 N2 C23 C22 -0.7(3)
N1 C22 C23 N2 -0.6(3)
C21 C22 C23 N2 179.8(2)
N1 C22 C23 C24 -179.8(2)
C21 C22 C23 C24 0.7(4)
N2 C23 C24 C25 1.5(4)
C22 C23 C24 C25 -179.5(3)
C23 C24 C25 C26 -0.7(4)
C24 C25 C26 C27 -0.6(4)
C23 N2 C27 C26 -0.7(4)
Cu1 N2 C27 C26 -179.8(2)
C25 C26 C27 N2 1.4(4)
C32 N3 C28 C29 0.6(4)
Cu1 N3 C28 C29 -175.4(2)
N3 C28 C29 C30 1.1(5)
C28 C29 C30 C31 -1.5(4)
C29 C30 C31 C32 0.3(4)
C28 N3 C32 C31 -1.8(4)
Cu1 N3 C32 C31 174.8(2)
C28 N3 C32 C33 177.6(2)
Cu1 N3 C32 C33 -5.7(3)
C30 C31 C32 N3 1.4(4)
C30 C31 C32 C33 -178.0(3)
C37 N4 C33 C34 -1.7(4)
Cu1 N4 C33 C34 166.4(2)
C37 N4 C33 C32 -179.3(2)
Cu1 N4 C33 C32 -11.2(3)
N3 C32 C33 N4 11.1(3)
C31 C32 C33 N4 -169.4(2)
N3 C32 C33 C34 -166.4(2)
C31 C32 C33 C34 13.1(4)
N4 C33 C34 C35 1.1(4)
C32 C33 C34 C35 178.5(3)
C33 C34 C35 C36 0.2(4)
C34 C35 C36 C37 -0.8(5)
C33 N4 C37 C36 1.1(4)
Cu1 N4 C37 C36 -166.2(2)
C35 C36 C37 N4 0.2(4)
